data_7004630
loop_
_publ_author_name
'Lan, Ya-Qian'
'Li, Shun-Li'
'Fu, Yao-Mei'
'Xu, Yan-Hong'
'Li, Lu'
'Su, Zhong-Min'
'Fu, Qiang'

_publ_section_title
;
 d10-Metal coordination polymers based on analogue di(pyridyl)imidazole
 derivatives and 4,4&#x2032;-oxydibenzoic acid: influence of flexible
 and angular characters of neutral ligands on structural diversity
;
_journal_issue 47
_journal_name_full 'Dalton Transactions'
_journal_page_first 6796
_journal_page_last 6807
_journal_paper_doi 10.1039/b809336a
_journal_year 2008
_chemical_formula_sum 'C38 H30 Cd N6 O6'
_chemical_formula_weight 779.08
_chemical_name_systematic
;
?
;
_space_group_IT_number 14
_symmetry_cell_setting monoclinic
_symmetry_space_group_name_Hall '-P 2yn'
_symmetry_space_group_name_H-M 'P 1 21/n 1'
_atom_sites_solution_hydrogens geom
_atom_sites_solution_primary direct
_atom_sites_solution_secondary difmap
_audit_creation_method SHELXL-97
_cell_angle_alpha 90.00
_cell_angle_beta 114.6370(10)
_cell_angle_gamma 90.00
_cell_formula_units_Z 4
_cell_length_a 12.4090(3)
_cell_length_b 20.5790(4)
_cell_length_c 14.6440(6)
_cell_measurement_temperature 293(2)
_cell_measurement_theta_max 28.29
_cell_measurement_theta_min 1.98
_cell_volume 3399.14(18)
_computing_cell_refinement 'SMART (Bruker, 1997)'
_computing_data_collection 'SMART (Bruker, 1997)'
_computing_data_reduction SAINT
_computing_molecular_graphics 'SHELXTL-PLUS (Sheldrick, 1990)'
_computing_publication_material SHELXL-97
_computing_structure_refinement 'SHELXL-97 (Sheldrick, 1997)'
_computing_structure_solution 'SHELXS-97(Sheldrick, 1997)'
_diffrn_ambient_temperature 293(2)
_diffrn_measured_fraction_theta_full 0.999
_diffrn_measured_fraction_theta_max 0.969
_diffrn_measurement_device_type 'Bruker APEX CCD area-detector'
_diffrn_measurement_method '\w scans'
_diffrn_radiation_monochromator graphite
_diffrn_radiation_source 'fine-focus sealed tube'
_diffrn_radiation_type MoK\a
_diffrn_radiation_wavelength 0.71069
_diffrn_reflns_av_R_equivalents 0.0192
_diffrn_reflns_av_sigmaI/netI 0.0244
_diffrn_reflns_limit_h_max 15
_diffrn_reflns_limit_h_min -16
_diffrn_reflns_limit_k_max 27
_diffrn_reflns_limit_k_min -27
_diffrn_reflns_limit_l_max 19
_diffrn_reflns_limit_l_min -8
_diffrn_reflns_number 20887
_diffrn_reflns_theta_full 25.00
_diffrn_reflns_theta_max 28.29
_diffrn_reflns_theta_min 1.98
_diffrn_standards_number 0
_exptl_absorpt_coefficient_mu 0.700
_exptl_absorpt_correction_T_max 0.845
_exptl_absorpt_correction_T_min 0.834
_exptl_absorpt_correction_type multi-scan
_exptl_absorpt_process_details 'SADABS(Sheldrick, 1996)'
_exptl_crystal_colour colorless
_exptl_crystal_density_diffrn 1.522
_exptl_crystal_density_method 'not measured'
_exptl_crystal_description block
_exptl_crystal_F_000 1584
_exptl_crystal_size_max 0.26
_exptl_crystal_size_mid 0.26
_exptl_crystal_size_min 0.24
_refine_diff_density_max 0.591
_refine_diff_density_min -0.539
_refine_diff_density_rms 0.049
_refine_ls_extinction_method none
_refine_ls_goodness_of_fit_ref 1.023
_refine_ls_hydrogen_treatment mixed
_refine_ls_matrix_type full
_refine_ls_number_parameters 466
_refine_ls_number_reflns 8188
_refine_ls_number_restraints 0
_refine_ls_restrained_S_all 1.023
_refine_ls_R_factor_all 0.0438
_refine_ls_R_factor_gt 0.0308
_refine_ls_shift/su_max 0.003
_refine_ls_shift/su_mean 0.000
_refine_ls_structure_factor_coef Fsqd
_refine_ls_weighting_details 'calc w=1/[\s^2^(Fo^2^)+(0.0332P)^2^+1.0535P] where P=(Fo^2^+2Fc^2^)/3'
_refine_ls_weighting_scheme calc
_refine_ls_wR_factor_gt 0.0695
_refine_ls_wR_factor_ref 0.0755
_reflns_number_gt 6541
_reflns_number_total 8188
_reflns_threshold_expression >2sigma(I)
_cod_data_source_file b809336a.txt
_cod_data_source_block 7
_cod_depositor_comments
;
The following automatic conversions were performed:
'_symmetry_cell_setting' value 'Monoclinic' changed to 'monoclinic'
according to '/home/saulius/struct/CIF-dictionaries/cif_core.dic'
dictionary named 'cif_core.dic' version 2.4.1 from 2010-06-29.

Automatic conversion script
Id: cif_fix_enum 1527 2010-12-29 10:47:43Z saulius 
;
_cod_original_cell_volume 3399.14(17)
_cod_original_sg_symbol_H-M P21/n
_cod_database_code 7004630

loop_
_symmetry_equiv_pos_as_xyz
'x, y, z'
'-x+1/2, y+1/2, -z+1/2'
'-x, -y, -z'
'x-1/2, -y-1/2, z-1/2'

loop_
_atom_site_label
_atom_site_type_symbol
_atom_site_fract_x
_atom_site_fract_y
_atom_site_fract_z
_atom_site_U_iso_or_equiv
_atom_site_adp_type
_atom_site_occupancy
_atom_site_symmetry_multiplicity
_atom_site_calc_flag
_atom_site_refinement_flags
_atom_site_disorder_assembly
_atom_site_disorder_group
Cd1 Cd 0.222551(13) 0.524275(7) 0.807168(11) 0.04145(6) Uani 1 1 d . . .
O4 O 0.62178(15) 0.87457(7) 0.30295(13) 0.0563(4) Uani 1 1 d . . .
O5 O 0.79566(15) 0.89301(7) 0.42832(13) 0.0588(4) Uani 1 1 d . . .
N3 N 0.07025(17) 0.48643(9) 0.87909(14) 0.0489(4) Uani 1 1 d . . .
O2 O 0.30221(15) 0.57864(9) 0.70968(12) 0.0627(4) Uani 1 1 d . . .
N1 N 0.30501(16) 0.38816(8) 1.05562(13) 0.0453(4) Uani 1 1 d . . .
O3 O 0.69752(18) 0.60827(8) 0.54240(17) 0.0805(6) Uani 1 1 d . . .
O1 O 0.40642(15) 0.49015(9) 0.77096(13) 0.0630(5) Uani 1 1 d . . .
N2 N 0.29899(15) 0.44688(8) 0.92788(13) 0.0437(4) Uani 1 1 d . . .
C4 C 0.10598(18) 0.43178(10) 0.93340(15) 0.0419(4) Uani 1 1 d . . .
C16 C 0.30633(19) 0.24818(10) 1.07040(15) 0.0450(5) Uani 1 1 d . . .
H16 H 0.3321 0.2687 1.0265 0.054 Uiso 1 1 calc R . .
C38 C 0.7063(2) 0.85756(10) 0.38229(18) 0.0483(5) Uani 1 1 d . . .
C3 C 0.23473(18) 0.42170(9) 0.97176(15) 0.0397(4) Uani 1 1 d . . .
C9 C 0.2739(2) 0.35887(11) 1.13239(17) 0.0512(5) Uani 1 1 d . . .
H9A H 0.1984 0.3765 1.1256 0.061 Uiso 1 1 calc R . .
H9B H 0.3330 0.3714 1.1981 0.061 Uiso 1 1 calc R . .
C26 C 0.46384(19) 0.55792(10) 0.66763(15) 0.0434(5) Uani 1 1 d . . .
C14 C 0.31026(19) 0.18095(10) 1.07679(16) 0.0472(5) Uani 1 1 d . . .
C10 C 0.26509(18) 0.28551(10) 1.12770(16) 0.0445(5) Uani 1 1 d . . .
C37 C 0.7036(2) 0.79165(10) 0.42559(17) 0.0471(5) Uani 1 1 d . . .
C2 C 0.4191(2) 0.39266(11) 1.06266(18) 0.0525(5) Uani 1 1 d . . .
H2 H 0.4867 0.3744 1.1122 0.063 Uiso 1 1 calc R . .
C32 C 0.6969(2) 0.67015(12) 0.5027(2) 0.0613(7) Uani 1 1 d . . .
C28 C 0.5378(2) 0.63950(11) 0.58932(19) 0.0550(6) Uani 1 1 d . . .
H28 H 0.5363 0.6820 0.5670 0.066 Uiso 1 1 calc R . .
C31 C 0.6157(2) 0.59480(11) 0.58111(19) 0.0532(6) Uani 1 1 d . . .
O1W O 0.6109(3) 0.40835(17) 0.8540(2) 0.1117(10) Uani 1 1 d . . .
C5 C 0.0278(2) 0.38980(12) 0.94848(18) 0.0560(6) Uani 1 1 d . . .
H5 H 0.0541 0.3508 0.9826 0.067 Uiso 1 1 calc R . .
C15 C 0.3659(2) 0.14386(11) 1.01875(16) 0.0523(5) Uani 1 1 d . . .
H15A H 0.3041 0.1310 0.9546 0.063 Uiso 1 1 calc R . .
H15B H 0.4196 0.1726 1.0053 0.063 Uiso 1 1 calc R . .
C1 C 0.4137(2) 0.42847(10) 0.98417(18) 0.0501(5) Uani 1 1 d . . .
H1 H 0.4782 0.4391 0.9702 0.060 Uiso 1 1 calc R . .
C8 C -0.0447(2) 0.50133(13) 0.84294(19) 0.0599(6) Uani 1 1 d . . .
H8 H -0.0704 0.5390 0.8048 0.072 Uiso 1 1 calc R . .
C30 C 0.6181(2) 0.53195(11) 0.6143(2) 0.0604(6) Uani 1 1 d . . .
H30 H 0.6699 0.5017 0.6074 0.073 Uiso 1 1 calc R . .
C33 C 0.6000(2) 0.69247(13) 0.4219(2) 0.0692(7) Uani 1 1 d . . .
H33 H 0.5326 0.6667 0.3927 0.083 Uiso 1 1 calc R . .
C29 C 0.5427(2) 0.51416(11) 0.65801(19) 0.0550(6) Uani 1 1 d . . .
H29 H 0.5454 0.4719 0.6813 0.066 Uiso 1 1 calc R . .
C27 C 0.4615(2) 0.62019(11) 0.63134(17) 0.0505(5) Uani 1 1 d . . .
H27 H 0.4072 0.6499 0.6353 0.061 Uiso 1 1 calc R . .
C36 C 0.8017(2) 0.76719(12) 0.50556(19) 0.0587(6) Uani 1 1 d . . .
H36 H 0.8706 0.7919 0.5335 0.070 Uiso 1 1 calc R . .
C35 C 0.7982(3) 0.70595(12) 0.5445(2) 0.0641(7) Uani 1 1 d . . .
H35 H 0.8640 0.6897 0.5984 0.077 Uiso 1 1 calc R . .
C6 C -0.0908(2) 0.40743(15) 0.9114(2) 0.0668(7) Uani 1 1 d . . .
H6 H -0.1452 0.3809 0.9222 0.080 Uiso 1 1 calc R . .
C11 C 0.2238(2) 0.25438(12) 1.19134(18) 0.0553(6) Uani 1 1 d . . .
H11 H 0.1957 0.2787 1.2304 0.066 Uiso 1 1 calc R . .
C12 C 0.2244(2) 0.18762(13) 1.1965(2) 0.0648(7) Uani 1 1 d . . .
H12 H 0.1954 0.1669 1.2381 0.078 Uiso 1 1 calc R . .
C13 C 0.2681(2) 0.15110(12) 1.13984(19) 0.0593(6) Uani 1 1 d . . .
H13 H 0.2690 0.1060 1.1443 0.071 Uiso 1 1 calc R . .
C25 C 0.3855(2) 0.54056(12) 0.71931(16) 0.0493(5) Uani 1 1 d . . .
C34 C 0.6032(2) 0.75367(12) 0.3838(2) 0.0589(6) Uani 1 1 d . . .
H34 H 0.5370 0.7693 0.3296 0.071 Uiso 1 1 calc R . .
C7 C -0.1269(2) 0.46429(14) 0.8588(2) 0.0655(7) Uani 1 1 d . . .
H7 H -0.2056 0.4775 0.8344 0.079 Uiso 1 1 calc R . .
N4 N 0.43157(17) 0.08554(8) 1.07043(13) 0.0490(4) Uani 1 1 d . . .
C18 C 0.54379(19) 0.08211(10) 1.14353(15) 0.0441(5) Uani 1 1 d . . .
C19 C 0.6219(2) 0.13795(10) 1.18993(16) 0.0466(5) Uani 1 1 d . . .
C17 C 0.3886(2) 0.02320(11) 1.05035(18) 0.0547(6) Uani 1 1 d . . .
H17 H 0.3139 0.0105 1.0039 0.066 Uiso 1 1 calc R . .
N6 N 0.5690(2) 0.19379(11) 1.19318(19) 0.0798(7) Uani 1 1 d . . .
N5 N 0.57322(17) 0.02032(8) 1.16939(14) 0.0474(4) Uani 1 1 d . . .
C24 C 0.4759(2) -0.01577(11) 1.11111(18) 0.0544(6) Uani 1 1 d . . .
H24 H 0.4710 -0.0608 1.1133 0.065 Uiso 1 1 calc R . .
C20 C 0.7427(2) 0.13305(12) 1.2283(2) 0.0639(7) Uani 1 1 d . . .
H20 H 0.7785 0.0947 1.2217 0.077 Uiso 1 1 calc R . .
C23 C 0.8109(3) 0.18643(15) 1.2772(2) 0.0777(9) Uani 1 1 d . . .
H23 H 0.8932 0.1837 1.3061 0.093 Uiso 1 1 calc R . .
C22 C 0.7568(3) 0.24239(15) 1.2824(2) 0.0813(9) Uani 1 1 d . . .
H22 H 0.8005 0.2784 1.3161 0.098 Uiso 1 1 calc R . .
C21 C 0.6389(3) 0.24426(15) 1.2380(3) 0.0939(11) Uani 1 1 d . . .
H21 H 0.6024 0.2837 1.2380 0.113 Uiso 1 1 calc R . .
H1A H 0.560(4) 0.433(2) 0.833(3) 0.141 Uiso 1 1 d . . .
H1B H 0.635(4) 0.406(2) 0.912(3) 0.141 Uiso 1 1 d . . .

loop_
_atom_site_aniso_label
_atom_site_aniso_U_11
_atom_site_aniso_U_22
_atom_site_aniso_U_33
_atom_site_aniso_U_23
_atom_site_aniso_U_13
_atom_site_aniso_U_12
Cd1 0.04681(9) 0.03460(8) 0.04682(9) 0.00110(6) 0.02336(7) -0.00084(6)
O4 0.0591(10) 0.0449(9) 0.0638(10) 0.0116(8) 0.0243(9) 0.0016(7)
O5 0.0681(11) 0.0429(9) 0.0642(10) 0.0007(7) 0.0265(9) -0.0088(8)
N3 0.0506(11) 0.0495(11) 0.0483(10) 0.0031(8) 0.0224(9) 0.0059(8)
O2 0.0558(10) 0.0792(12) 0.0630(11) 0.0129(9) 0.0346(9) 0.0015(9)
N1 0.0501(10) 0.0387(9) 0.0469(10) 0.0030(8) 0.0201(8) 0.0015(8)
O3 0.0894(14) 0.0585(11) 0.1315(17) 0.0437(11) 0.0837(14) 0.0245(10)
O1 0.0622(11) 0.0660(11) 0.0652(11) 0.0193(9) 0.0308(9) -0.0113(8)
N2 0.0454(10) 0.0371(9) 0.0524(10) 0.0015(8) 0.0241(8) -0.0002(7)
C4 0.0483(12) 0.0420(11) 0.0393(11) -0.0030(9) 0.0222(9) 0.0003(9)
C16 0.0487(12) 0.0428(11) 0.0410(11) 0.0093(9) 0.0163(9) 0.0024(9)
C38 0.0592(14) 0.0396(11) 0.0581(14) 0.0016(10) 0.0362(12) 0.0010(10)
C3 0.0450(11) 0.0318(10) 0.0430(11) -0.0026(8) 0.0189(9) -0.0002(8)
C9 0.0615(14) 0.0485(13) 0.0445(12) 0.0047(10) 0.0230(11) 0.0038(10)
C26 0.0446(11) 0.0462(12) 0.0396(11) 0.0033(9) 0.0176(9) -0.0074(9)
C14 0.0463(12) 0.0451(12) 0.0416(11) 0.0053(9) 0.0098(9) 0.0014(9)
C10 0.0408(11) 0.0461(12) 0.0420(11) 0.0083(9) 0.0127(9) 0.0039(9)
C37 0.0575(13) 0.0415(11) 0.0535(13) 0.0044(9) 0.0343(11) 0.0013(10)
C2 0.0448(12) 0.0437(12) 0.0613(14) 0.0008(11) 0.0147(11) 0.0008(10)
C32 0.0725(17) 0.0505(13) 0.0854(18) 0.0243(13) 0.0572(15) 0.0120(12)
C28 0.0630(15) 0.0416(12) 0.0706(15) 0.0201(11) 0.0382(13) 0.0066(10)
C31 0.0565(14) 0.0464(12) 0.0689(15) 0.0171(11) 0.0384(12) 0.0034(10)
O1W 0.103(2) 0.167(3) 0.0839(17) 0.0481(18) 0.0578(16) 0.0638(17)
C5 0.0539(14) 0.0585(14) 0.0604(14) 0.0038(11) 0.0285(12) -0.0053(11)
C15 0.0633(14) 0.0439(12) 0.0411(12) 0.0047(9) 0.0133(11) 0.0071(10)
C1 0.0456(12) 0.0408(11) 0.0654(14) -0.0015(10) 0.0246(11) -0.0035(9)
C8 0.0566(15) 0.0675(15) 0.0574(15) 0.0069(12) 0.0254(12) 0.0150(13)
C30 0.0759(17) 0.0454(13) 0.0781(17) 0.0175(11) 0.0501(15) 0.0118(12)
C33 0.0613(16) 0.0618(16) 0.090(2) 0.0183(14) 0.0368(15) -0.0128(13)
C29 0.0726(16) 0.0397(12) 0.0626(15) 0.0111(10) 0.0380(13) -0.0025(11)
C27 0.0510(13) 0.0495(12) 0.0579(14) 0.0118(10) 0.0295(11) 0.0082(10)
C36 0.0610(15) 0.0511(14) 0.0643(15) 0.0060(12) 0.0263(12) -0.0008(11)
C35 0.0700(17) 0.0592(15) 0.0684(17) 0.0199(12) 0.0340(14) 0.0143(13)
C6 0.0521(15) 0.089(2) 0.0656(16) -0.0040(14) 0.0312(13) -0.0147(14)
C11 0.0520(13) 0.0586(14) 0.0616(15) 0.0088(11) 0.0298(12) 0.0051(11)
C12 0.0688(17) 0.0620(16) 0.0736(17) 0.0156(13) 0.0395(14) -0.0038(13)
C13 0.0656(16) 0.0435(12) 0.0674(16) 0.0122(11) 0.0265(13) -0.0024(11)
C25 0.0478(13) 0.0600(14) 0.0377(11) 0.0015(10) 0.0153(10) -0.0158(11)
C34 0.0553(14) 0.0575(14) 0.0669(15) 0.0188(12) 0.0286(12) -0.0022(11)
C7 0.0460(13) 0.096(2) 0.0554(15) -0.0025(14) 0.0220(12) 0.0115(13)
N4 0.0597(11) 0.0393(9) 0.0419(10) 0.0003(8) 0.0151(9) 0.0043(8)
C18 0.0554(13) 0.0399(11) 0.0398(11) 0.0017(9) 0.0226(10) 0.0070(9)
C19 0.0582(14) 0.0401(11) 0.0401(11) 0.0025(9) 0.0189(10) 0.0047(10)
C17 0.0642(15) 0.0480(13) 0.0486(13) -0.0059(10) 0.0202(11) -0.0066(11)
N6 0.0740(15) 0.0590(14) 0.0873(17) -0.0277(12) 0.0146(13) 0.0104(11)
N5 0.0590(11) 0.0383(9) 0.0453(10) 0.0031(8) 0.0222(9) 0.0040(8)
C24 0.0714(16) 0.0395(12) 0.0543(14) 0.0013(10) 0.0282(12) 0.0009(11)
C20 0.0652(16) 0.0486(14) 0.0813(18) 0.0146(13) 0.0340(14) 0.0042(12)
C23 0.0647(18) 0.078(2) 0.0764(19) 0.0201(16) 0.0159(15) -0.0183(15)
C22 0.106(3) 0.0617(18) 0.0562(16) -0.0074(14) 0.0135(17) -0.0185(17)
C21 0.107(3) 0.0579(18) 0.094(2) -0.0311(17) 0.019(2) 0.0037(17)

loop_
_atom_type_symbol
_atom_type_description
_atom_type_scat_dispersion_real
_atom_type_scat_dispersion_imag
_atom_type_scat_source
C C 0.0033 0.0016 'International Tables Vol C Tables 4.2.6.8 and 6.1.1.4'
H H 0.0000 0.0000 'International Tables Vol C Tables 4.2.6.8 and 6.1.1.4'
N N 0.0061 0.0033 'International Tables Vol C Tables 4.2.6.8 and 6.1.1.4'
O O 0.0106 0.0060 'International Tables Vol C Tables 4.2.6.8 and 6.1.1.4'
Cd Cd -0.8075 1.2024 'International Tables Vol C Tables 4.2.6.8 and 6.1.1.4'

loop_
_geom_angle_atom_site_label_1
_geom_angle_atom_site_label_2
_geom_angle_atom_site_label_3
_geom_angle
_geom_angle_site_symmetry_1
_geom_angle_site_symmetry_3
_geom_angle_publ_flag
N2 Cd1 N5 109.09(6) . 4_565 ?
N2 Cd1 O2 131.78(6) . . ?
N5 Cd1 O2 92.68(6) 4_565 . ?
N2 Cd1 O5 90.90(6) . 4_576 ?
N5 Cd1 O5 150.72(6) 4_565 4_576 ?
O2 Cd1 O5 89.19(6) . 4_576 ?
N2 Cd1 O4 131.88(6) . 4_576 ?
N5 Cd1 O4 95.90(6) 4_565 4_576 ?
O2 Cd1 O4 85.30(6) . 4_576 ?
O5 Cd1 O4 55.12(6) 4_576 4_576 ?
N2 Cd1 N3 67.56(6) . . ?
N5 Cd1 N3 77.39(6) 4_565 . ?
O2 Cd1 N3 160.64(6) . . ?
O5 Cd1 N3 91.59(6) 4_576 . ?
O4 Cd1 N3 79.34(6) 4_576 . ?
N2 Cd1 O1 81.64(6) . . ?
N5 Cd1 O1 99.56(6) 4_565 . ?
O2 Cd1 O1 51.93(6) . . ?
O5 Cd1 O1 104.47(6) 4_576 . ?
O4 Cd1 O1 134.80(5) 4_576 . ?
N3 Cd1 O1 145.51(5) . . ?
N2 Cd1 C38 112.99(7) . 4_576 ?
N5 Cd1 C38 123.23(7) 4_565 4_576 ?
O2 Cd1 C38 86.57(7) . 4_576 ?
O5 Cd1 C38 27.72(6) 4_576 4_576 ?
O4 Cd1 C38 27.41(6) 4_576 4_576 ?
N3 Cd1 C38 85.18(6) . 4_576 ?
O1 Cd1 C38 122.41(6) . 4_576 ?
C38 O4 Cd1 89.58(13) . 4_675 ?
C38 O5 Cd1 92.23(14) . 4_675 ?
C8 N3 C4 117.5(2) . . ?
C8 N3 Cd1 126.85(16) . . ?
C4 N3 Cd1 111.70(13) . . ?
C25 O2 Cd1 99.82(14) . . ?
C3 N1 C2 106.56(18) . . ?
C3 N1 C9 128.87(19) . . ?
C2 N1 C9 124.21(19) . . ?
C31 O3 C32 118.41(18) . . ?
C25 O1 Cd1 85.51(15) . . ?
C3 N2 C1 106.62(18) . . ?
C3 N2 Cd1 120.84(14) . . ?
C1 N2 Cd1 130.91(14) . . ?
N3 C4 C5 122.5(2) . . ?
N3 C4 C3 112.49(18) . . ?
C5 C4 C3 125.0(2) . . ?
C10 C16 C14 121.7(2) . . ?
C10 C16 H16 119.2 . . ?
C14 C16 H16 119.2 . . ?
O4 C38 O5 123.1(2) . . ?
O4 C38 C37 119.2(2) . . ?
O5 C38 C37 117.7(2) . . ?
O4 C38 Cd1 63.02(11) . 4_675 ?
O5 C38 Cd1 60.05(11) . 4_675 ?
C37 C38 Cd1 177.25(16) . 4_675 ?
N2 C3 N1 110.38(18) . . ?
N2 C3 C4 122.61(18) . . ?
N1 C3 C4 126.98(19) . . ?
N1 C9 C10 114.43(18) . . ?
N1 C9 H9A 108.7 . . ?
C10 C9 H9A 108.7 . . ?
N1 C9 H9B 108.7 . . ?
C10 C9 H9B 108.7 . . ?
H9A C9 H9B 107.6 . . ?
C29 C26 C27 117.9(2) . . ?
C29 C26 C25 122.1(2) . . ?
C27 C26 C25 120.0(2) . . ?
C13 C14 C16 118.5(2) . . ?
C13 C14 C15 122.8(2) . . ?
C16 C14 C15 118.6(2) . . ?
C16 C10 C11 118.9(2) . . ?
C16 C10 C9 122.93(19) . . ?
C11 C10 C9 117.9(2) . . ?
C34 C37 C36 118.8(2) . . ?
C34 C37 C38 119.9(2) . . ?
C36 C37 C38 121.2(2) . . ?
C1 C2 N1 106.9(2) . . ?
C1 C2 H2 126.6 . . ?
N1 C2 H2 126.6 . . ?
C35 C32 C33 121.4(2) . . ?
C35 C32 O3 117.5(2) . . ?
C33 C32 O3 121.1(3) . . ?
C31 C28 C27 118.8(2) . . ?
C31 C28 H28 120.6 . . ?
C27 C28 H28 120.6 . . ?
C28 C31 C30 120.6(2) . . ?
C28 C31 O3 124.42(19) . . ?
C30 C31 O3 115.0(2) . . ?
H1A O1W H1B 111(5) . . ?
C4 C5 C6 118.3(2) . . ?
C4 C5 H5 120.8 . . ?
C6 C5 H5 120.8 . . ?
N4 C15 C14 114.14(18) . . ?
N4 C15 H15A 108.7 . . ?
C14 C15 H15A 108.7 . . ?
N4 C15 H15B 108.7 . . ?
C14 C15 H15B 108.7 . . ?
H15A C15 H15B 107.6 . . ?
C2 C1 N2 109.6(2) . . ?
C2 C1 H1 125.2 . . ?
N2 C1 H1 125.2 . . ?
N3 C8 C7 123.6(2) . . ?
N3 C8 H8 118.2 . . ?
C7 C8 H8 118.2 . . ?
C31 C30 C29 119.5(2) . . ?
C31 C30 H30 120.3 . . ?
C29 C30 H30 120.3 . . ?
C32 C33 C34 119.5(2) . . ?
C32 C33 H33 120.3 . . ?
C34 C33 H33 120.3 . . ?
C26 C29 C30 121.3(2) . . ?
C26 C29 H29 119.4 . . ?
C30 C29 H29 119.4 . . ?
C26 C27 C28 121.9(2) . . ?
C26 C27 H27 119.1 . . ?
C28 C27 H27 119.1 . . ?
C37 C36 C35 120.6(2) . . ?
C37 C36 H36 119.7 . . ?
C35 C36 H36 119.7 . . ?
C32 C35 C36 119.1(2) . . ?
C32 C35 H35 120.5 . . ?
C36 C35 H35 120.5 . . ?
C7 C6 C5 119.2(2) . . ?
C7 C6 H6 120.4 . . ?
C5 C6 H6 120.4 . . ?
C12 C11 C10 120.1(2) . . ?
C12 C11 H11 120.0 . . ?
C10 C11 H11 120.0 . . ?
C11 C12 C13 120.2(2) . . ?
C11 C12 H12 119.9 . . ?
C13 C12 H12 119.9 . . ?
C14 C13 C12 120.7(2) . . ?
C14 C13 H13 119.6 . . ?
C12 C13 H13 119.6 . . ?
O1 C25 O2 122.7(2) . . ?
O1 C25 C26 119.3(2) . . ?
O2 C25 C26 118.0(2) . . ?
C37 C34 C33 120.6(2) . . ?
C37 C34 H34 119.7 . . ?
C33 C34 H34 119.7 . . ?
C8 C7 C6 118.7(2) . . ?
C8 C7 H7 120.7 . . ?
C6 C7 H7 120.7 . . ?
C18 N4 C17 107.41(18) . . ?
C18 N4 C15 127.85(18) . . ?
C17 N4 C15 124.7(2) . . ?
N5 C18 N4 110.03(19) . . ?
N5 C18 C19 124.3(2) . . ?
N4 C18 C19 125.69(18) . . ?
N6 C19 C20 121.3(2) . . ?
N6 C19 C18 116.7(2) . . ?
C20 C19 C18 121.9(2) . . ?
C24 C17 N4 106.4(2) . . ?
C24 C17 H17 126.8 . . ?
N4 C17 H17 126.8 . . ?
C19 N6 C21 117.3(3) . . ?
C18 N5 C24 105.90(19) . . ?
C18 N5 Cd1 131.18(15) . 4_666 ?
C24 N5 Cd1 120.76(14) . 4_666 ?
C17 C24 N5 110.3(2) . . ?
C17 C24 H24 124.9 . . ?
N5 C24 H24 124.9 . . ?
C19 C20 C23 118.7(3) . . ?
C19 C20 H20 120.6 . . ?
C23 C20 H20 120.6 . . ?
C22 C23 C20 119.5(3) . . ?
C22 C23 H23 120.2 . . ?
C20 C23 H23 120.2 . . ?
C21 C22 C23 117.9(3) . . ?
C21 C22 H22 121.1 . . ?
C23 C22 H22 121.1 . . ?
C22 C21 N6 125.0(3) . . ?
C22 C21 H21 117.5 . . ?
N6 C21 H21 117.5 . . ?

loop_
_geom_bond_atom_site_label_1
_geom_bond_atom_site_label_2
_geom_bond_distance
_geom_bond_site_symmetry_2
_geom_bond_publ_flag
Cd1 N2 2.2723(17) . ?
Cd1 N5 2.2869(18) 4_565 ?
Cd1 O2 2.3332(16) . ?
Cd1 O5 2.3507(16) 4_576 ?
Cd1 O4 2.4158(15) 4_576 ?
Cd1 N3 2.6357(19) . ?
Cd1 O1 2.6436(18) . ?
Cd1 C38 2.711(2) 4_576 ?
O4 C38 1.248(3) . ?
O4 Cd1 2.4158(15) 4_675 ?
O5 C38 1.262(3) . ?
O5 Cd1 2.3507(16) 4_675 ?
N3 C8 1.334(3) . ?
N3 C4 1.342(3) . ?
O2 C25 1.257(3) . ?
N1 C3 1.361(3) . ?
N1 C2 1.379(3) . ?
N1 C9 1.462(3) . ?
O3 C31 1.382(3) . ?
O3 C32 1.399(3) . ?
O1 C25 1.246(3) . ?
N2 C3 1.321(3) . ?
N2 C1 1.368(3) . ?
C4 C5 1.383(3) . ?
C4 C3 1.471(3) . ?
C16 C10 1.384(3) . ?
C16 C14 1.386(3) . ?
C16 H16 0.9300 . ?
C38 C37 1.504(3) . ?
C38 Cd1 2.711(2) 4_675 ?
C9 C10 1.513(3) . ?
C9 H9A 0.9700 . ?
C9 H9B 0.9700 . ?
C26 C29 1.380(3) . ?
C26 C27 1.383(3) . ?
C26 C25 1.503(3) . ?
C14 C13 1.381(3) . ?
C14 C15 1.507(3) . ?
C10 C11 1.393(3) . ?
C37 C34 1.380(3) . ?
C37 C36 1.385(3) . ?
C2 C1 1.343(3) . ?
C2 H2 0.9300 . ?
C32 C35 1.362(4) . ?
C32 C33 1.368(4) . ?
C28 C31 1.376(3) . ?
C28 C27 1.385(3) . ?
C28 H28 0.9300 . ?
C31 C30 1.378(3) . ?
O1W H1A 0.77(4) . ?
O1W H1B 0.77(4) . ?
C5 C6 1.389(3) . ?
C5 H5 0.9300 . ?
C15 N4 1.471(3) . ?
C15 H15A 0.9700 . ?
C15 H15B 0.9700 . ?
C1 H1 0.9300 . ?
C8 C7 1.369(4) . ?
C8 H8 0.9300 . ?
C30 C29 1.384(3) . ?
C30 H30 0.9300 . ?
C33 C34 1.384(3) . ?
C33 H33 0.9300 . ?
C29 H29 0.9300 . ?
C27 H27 0.9300 . ?
C36 C35 1.392(3) . ?
C36 H36 0.9300 . ?
C35 H35 0.9300 . ?
C6 C7 1.369(4) . ?
C6 H6 0.9300 . ?
C11 C12 1.376(3) . ?
C11 H11 0.9300 . ?
C12 C13 1.386(4) . ?
C12 H12 0.9300 . ?
C13 H13 0.9300 . ?
C34 H34 0.9300 . ?
C7 H7 0.9300 . ?
N4 C18 1.359(3) . ?
N4 C17 1.373(3) . ?
C18 N5 1.334(3) . ?
C18 C19 1.474(3) . ?
C19 N6 1.334(3) . ?
C19 C20 1.368(3) . ?
C17 C24 1.343(3) . ?
C17 H17 0.9300 . ?
N6 C21 1.337(4) . ?
N5 C24 1.371(3) . ?
N5 Cd1 2.2869(18) 4_666 ?
C24 H24 0.9300 . ?
C20 C23 1.390(4) . ?
C20 H20 0.9300 . ?
C23 C22 1.351(4) . ?
C23 H23 0.9300 . ?
C22 C21 1.330(4) . ?
C22 H22 0.9300 . ?
C21 H21 0.9300 . ?

loop_
_geom_hbond_atom_site_label_D
_geom_hbond_atom_site_label_H
_geom_hbond_atom_site_label_A
_geom_hbond_distance_DH
_geom_hbond_distance_HA
_geom_hbond_distance_DA
_geom_hbond_angle_DHA
_geom_hbond_site_symmetry_A
O1W H1A O1 0.77(4) 2.09(4) 2.859(3) 173(5) .
O1W H1B O5 0.77(4) 2.15(4) 2.920(3) 176(5) 2_646

loop_
_geom_torsion_atom_site_label_1
_geom_torsion_atom_site_label_2
_geom_torsion_atom_site_label_3
_geom_torsion_atom_site_label_4
_geom_torsion
_geom_torsion_site_symmetry_1
_geom_torsion_site_symmetry_2
_geom_torsion_site_symmetry_3
_geom_torsion_site_symmetry_4
_geom_torsion_publ_flag
N2 Cd1 N3 C8 -170.4(2) . . . . ?
N5 Cd1 N3 C8 -53.3(2) 4_565 . . . ?
O2 Cd1 N3 C8 7.2(3) . . . . ?
O5 Cd1 N3 C8 99.3(2) 4_576 . . . ?
O4 Cd1 N3 C8 45.2(2) 4_576 . . . ?
O1 Cd1 N3 C8 -141.91(18) . . . . ?
C38 Cd1 N3 C8 72.3(2) 4_576 . . . ?
N2 Cd1 N3 C4 -13.46(14) . . . . ?
N5 Cd1 N3 C4 103.60(15) 4_565 . . . ?
O2 Cd1 N3 C4 164.13(17) . . . . ?
O5 Cd1 N3 C4 -103.78(14) 4_576 . . . ?
O4 Cd1 N3 C4 -157.81(15) 4_576 . . . ?
O1 Cd1 N3 C4 15.0(2) . . . . ?
C38 Cd1 N3 C4 -130.77(15) 4_576 . . . ?
N2 Cd1 O2 C25 18.99(18) . . . . ?
N5 Cd1 O2 C25 -99.75(15) 4_565 . . . ?
O5 Cd1 O2 C25 109.48(14) 4_576 . . . ?
O4 Cd1 O2 C25 164.55(15) 4_576 . . . ?
N3 Cd1 O2 C25 -158.01(17) . . . . ?
O1 Cd1 O2 C25 0.30(13) . . . . ?
C38 Cd1 O2 C25 137.10(15) 4_576 . . . ?
N2 Cd1 O1 C25 -166.33(14) . . . . ?
N5 Cd1 O1 C25 85.59(14) 4_565 . . . ?
O2 Cd1 O1 C25 -0.30(13) . . . . ?
O5 Cd1 O1 C25 -77.56(14) 4_576 . . . ?
O4 Cd1 O1 C25 -22.72(17) 4_576 . . . ?
N3 Cd1 O1 C25 167.21(12) . . . . ?
C38 Cd1 O1 C25 -54.35(15) 4_576 . . . ?
N5 Cd1 N2 C3 -66.21(16) 4_565 . . . ?
O2 Cd1 N2 C3 -178.27(14) . . . . ?
O5 Cd1 N2 C3 92.01(16) 4_576 . . . ?
O4 Cd1 N2 C3 50.94(18) 4_576 . . . ?
N3 Cd1 N2 C3 0.66(14) . . . . ?
O1 Cd1 N2 C3 -163.50(16) . . . . ?
C38 Cd1 N2 C3 74.76(16) 4_576 . . . ?
N5 Cd1 N2 C1 130.45(19) 4_565 . . . ?
O2 Cd1 N2 C1 18.4(2) . . . . ?
O5 Cd1 N2 C1 -71.34(19) 4_576 . . . ?
O4 Cd1 N2 C1 -112.40(18) 4_576 . . . ?
N3 Cd1 N2 C1 -162.7(2) . . . . ?
O1 Cd1 N2 C1 33.16(19) . . . . ?
C38 Cd1 N2 C1 -88.58(19) 4_576 . . . ?
C8 N3 C4 C5 3.1(3) . . . . ?
Cd1 N3 C4 C5 -156.16(17) . . . . ?
C8 N3 C4 C3 -178.15(19) . . . . ?
Cd1 N3 C4 C3 22.5(2) . . . . ?
Cd1 O4 C38 O5 1.2(2) 4_675 . . . ?
Cd1 O4 C38 C37 -178.17(17) 4_675 . . . ?
Cd1 O5 C38 O4 -1.3(2) 4_675 . . . ?
Cd1 O5 C38 C37 178.14(16) 4_675 . . . ?
C1 N2 C3 N1 0.7(2) . . . . ?
Cd1 N2 C3 N1 -166.19(13) . . . . ?
C1 N2 C3 C4 179.15(18) . . . . ?
Cd1 N2 C3 C4 12.2(3) . . . . ?
C2 N1 C3 N2 -0.6(2) . . . . ?
C9 N1 C3 N2 172.56(19) . . . . ?
C2 N1 C3 C4 -178.94(19) . . . . ?
C9 N1 C3 C4 -5.8(3) . . . . ?
N3 C4 C3 N2 -24.9(3) . . . . ?
C5 C4 C3 N2 153.8(2) . . . . ?
N3 C4 C3 N1 153.2(2) . . . . ?
C5 C4 C3 N1 -28.1(3) . . . . ?
C3 N1 C9 C10 106.3(2) . . . . ?
C2 N1 C9 C10 -81.6(3) . . . . ?
C10 C16 C14 C13 2.1(3) . . . . ?
C10 C16 C14 C15 -174.8(2) . . . . ?
C14 C16 C10 C11 -1.7(3) . . . . ?
C14 C16 C10 C9 172.1(2) . . . . ?
N1 C9 C10 C16 12.8(3) . . . . ?
N1 C9 C10 C11 -173.39(19) . . . . ?
O4 C38 C37 C34 -6.9(3) . . . . ?
O5 C38 C37 C34 173.7(2) . . . . ?
O4 C38 C37 C36 171.3(2) . . . . ?
O5 C38 C37 C36 -8.1(3) . . . . ?
C3 N1 C2 C1 0.2(2) . . . . ?
C9 N1 C2 C1 -173.34(19) . . . . ?
C31 O3 C32 C35 121.0(3) . . . . ?
C31 O3 C32 C33 -61.9(4) . . . . ?
C27 C28 C31 C30 -0.1(4) . . . . ?
C27 C28 C31 O3 -178.8(2) . . . . ?
C32 O3 C31 C28 -4.3(4) . . . . ?
C32 O3 C31 C30 177.0(3) . . . . ?
N3 C4 C5 C6 -4.4(3) . . . . ?
C3 C4 C5 C6 177.1(2) . . . . ?
C13 C14 C15 N4 -32.6(3) . . . . ?
C16 C14 C15 N4 144.2(2) . . . . ?
N1 C2 C1 N2 0.2(3) . . . . ?
C3 N2 C1 C2 -0.6(2) . . . . ?
Cd1 N2 C1 C2 164.54(15) . . . . ?
C4 N3 C8 C7 0.4(4) . . . . ?
Cd1 N3 C8 C7 156.2(2) . . . . ?
C28 C31 C30 C29 -1.2(4) . . . . ?
O3 C31 C30 C29 177.5(2) . . . . ?
C35 C32 C33 C34 -2.3(4) . . . . ?
O3 C32 C33 C34 -179.2(2) . . . . ?
C27 C26 C29 C30 0.6(4) . . . . ?
C25 C26 C29 C30 -177.0(2) . . . . ?
C31 C30 C29 C26 1.0(4) . . . . ?
C29 C26 C27 C28 -2.0(4) . . . . ?
C25 C26 C27 C28 175.6(2) . . . . ?
C31 C28 C27 C26 1.8(4) . . . . ?
C34 C37 C36 C35 -1.4(4) . . . . ?
C38 C37 C36 C35 -179.7(2) . . . . ?
C33 C32 C35 C36 1.6(4) . . . . ?
O3 C32 C35 C36 178.6(2) . . . . ?
C37 C36 C35 C32 0.3(4) . . . . ?
C4 C5 C6 C7 2.1(4) . . . . ?
C16 C10 C11 C12 0.0(3) . . . . ?
C9 C10 C11 C12 -174.1(2) . . . . ?
C10 C11 C12 C13 1.2(4) . . . . ?
C16 C14 C13 C12 -0.9(4) . . . . ?
C15 C14 C13 C12 175.9(2) . . . . ?
C11 C12 C13 C14 -0.7(4) . . . . ?
Cd1 O1 C25 O2 0.5(2) . . . . ?
Cd1 O1 C25 C26 179.22(18) . . . . ?
Cd1 O2 C25 O1 -0.6(3) . . . . ?
Cd1 O2 C25 C26 -179.32(16) . . . . ?
C29 C26 C25 O1 13.5(3) . . . . ?
C27 C26 C25 O1 -164.0(2) . . . . ?
C29 C26 C25 O2 -167.7(2) . . . . ?
C27 C26 C25 O2 14.8(3) . . . . ?
C36 C37 C34 C33 0.7(4) . . . . ?
C38 C37 C34 C33 179.0(2) . . . . ?
C32 C33 C34 C37 1.1(4) . . . . ?
N3 C8 C7 C6 -2.6(4) . . . . ?
C5 C6 C7 C8 1.2(4) . . . . ?
C14 C15 N4 C18 -81.3(3) . . . . ?
C14 C15 N4 C17 100.2(3) . . . . ?
C17 N4 C18 N5 0.5(2) . . . . ?
C15 N4 C18 N5 -178.2(2) . . . . ?
C17 N4 C18 C19 -178.2(2) . . . . ?
C15 N4 C18 C19 3.1(3) . . . . ?
N5 C18 C19 N6 -149.9(2) . . . . ?
N4 C18 C19 N6 28.6(3) . . . . ?
N5 C18 C19 C20 29.9(3) . . . . ?
N4 C18 C19 C20 -151.6(2) . . . . ?
C18 N4 C17 C24 -0.4(3) . . . . ?
C15 N4 C17 C24 178.4(2) . . . . ?
C20 C19 N6 C21 -1.9(4) . . . . ?
C18 C19 N6 C21 177.9(3) . . . . ?
N4 C18 N5 C24 -0.5(2) . . . . ?
C19 C18 N5 C24 178.2(2) . . . . ?
N4 C18 N5 Cd1 -163.38(15) . . . 4_666 ?
C19 C18 N5 Cd1 15.4(3) . . . 4_666 ?
N4 C17 C24 N5 0.1(3) . . . . ?
C18 N5 C24 C17 0.3(3) . . . . ?
Cd1 N5 C24 C17 165.32(16) 4_666 . . . ?
N6 C19 C20 C23 4.2(4) . . . . ?
C18 C19 C20 C23 -175.5(2) . . . . ?
C19 C20 C23 C22 -2.5(4) . . . . ?
C20 C23 C22 C21 -1.5(5) . . . . ?
C23 C22 C21 N6 4.1(6) . . . . ?
C19 N6 C21 C22 -2.5(5) . . . . ?
